data_7116989
loop_
_publ_author_name
'G. Gangadhararao'
'R. N. Prasad Tulichala'
'K. C. Kumara Swamy'

_publ_section_title
;
 Spontaneous resolution upon crystallization of allenyl-bis-phosphine
 oxides
;
_journal_name_full Chem.Commun.
_journal_page_first 7168
_journal_paper_doi 10.1039/C5cc00232J
_journal_volume 51
_journal_year 2015
_chemical_formula_sum 'C39 H33 N O4 P2'
_chemical_formula_weight 641.60
_chemical_name_systematic
; 
 ? 
;
_space_group_IT_number 19
_symmetry_cell_setting orthorhombic
_symmetry_space_group_name_Hall 'P 2ac 2ab'
_symmetry_space_group_name_H-M 'P 21 21 21'
_atom_sites_solution_hydrogens geom
_atom_sites_solution_primary direct
_atom_sites_solution_secondary difmap
_audit_creation_method SHELXL-97
_audit_update_record
;
2015-02-26 deposited with the CCDC.
2015-03-17 downloaded from the CCDC.
;
_cell_angle_alpha 90.00
_cell_angle_beta 90.00
_cell_angle_gamma 90.00
_cell_formula_units_Z 4
_cell_length_a 11.326(2)
_cell_length_b 15.940(3)
_cell_length_c 17.593(3)
_cell_measurement_temperature 100(2)
_cell_volume 3176.2(10)
_computing_cell_refinement 'Bruker XSCANS'
_computing_data_collection 'Bruker XSCANS'
_computing_data_reduction 'Bruker SHELXTL'
_computing_molecular_graphics 'Bruker SHELXTL'
_computing_publication_material 'Bruker SHELXTL'
_computing_structure_refinement 'SHELXL-97 (Sheldrick, 1997)'
_computing_structure_solution 'SHELXS-97 (Sheldrick, 1990)'
_diffrn_ambient_temperature 100(2)
_diffrn_measured_fraction_theta_full 1.000
_diffrn_measured_fraction_theta_max 1.000
_diffrn_measurement_device_type 'Bruker P4'
_diffrn_measurement_method '\w scans'
_diffrn_radiation_monochromator graphite
_diffrn_radiation_source 'fine-focus sealed tube'
_diffrn_radiation_type MoK\a
_diffrn_radiation_wavelength 0.71073
_diffrn_reflns_av_R_equivalents 0.0229
_diffrn_reflns_av_sigmaI/netI 0.0159
_diffrn_reflns_limit_h_max 13
_diffrn_reflns_limit_h_min -13
_diffrn_reflns_limit_k_max 18
_diffrn_reflns_limit_k_min -18
_diffrn_reflns_limit_l_max 20
_diffrn_reflns_limit_l_min -20
_diffrn_reflns_number 30330
_diffrn_reflns_theta_full 25.00
_diffrn_reflns_theta_max 25.00
_diffrn_reflns_theta_min 1.72
_exptl_absorpt_coefficient_mu 0.181
_exptl_absorpt_correction_T_max 0.9821
_exptl_absorpt_correction_T_min 0.9647
_exptl_absorpt_correction_type empirical
_exptl_absorpt_process_details 'SADABS, SHELDRICK (1996)'
_exptl_crystal_colour colorless
_exptl_crystal_density_diffrn 1.342
_exptl_crystal_density_meas ?
_exptl_crystal_density_method 'not measured'
_exptl_crystal_description block
_exptl_crystal_F_000 1344
_exptl_crystal_recrystallization_method 'Re-crystallisation from solvent: '
_exptl_crystal_size_max 0.20
_exptl_crystal_size_mid 0.10
_exptl_crystal_size_min 0.10
_refine_diff_density_max 0.770
_refine_diff_density_min -0.437
_refine_diff_density_rms 0.061
_refine_ls_abs_structure_details 'Flack H D (1983), Acta Cryst. A39, 876-881'
_refine_ls_abs_structure_Flack 0.03(9)
_refine_ls_extinction_method none
_refine_ls_goodness_of_fit_ref 1.084
_refine_ls_hydrogen_treatment mixed
_refine_ls_matrix_type full
_refine_ls_number_parameters 416
_refine_ls_number_reflns 5582
_refine_ls_number_restraints 0
_refine_ls_restrained_S_all 1.084
_refine_ls_R_factor_all 0.0405
_refine_ls_R_factor_gt 0.0402
_refine_ls_shift/su_max 0.001
_refine_ls_shift/su_mean 0.000
_refine_ls_structure_factor_coef Fsqd
_refine_ls_weighting_details 'calc w=1/[\s^2^(Fo^2^)+(0.0577P)^2^+2.7772P] where P=(Fo^2^+2Fc^2^)/3'
_refine_ls_weighting_scheme calc
_refine_ls_wR_factor_gt 0.1076
_refine_ls_wR_factor_ref 0.1079
_reflns_number_gt 5537
_reflns_number_total 5582
_reflns_threshold_expression >2sigma(I)
_cod_data_source_file c5cc00232j2.cif
_cod_data_source_block CompdS-12
_cod_depositor_comments
;
The following automatic conversions were performed:

'_exptl_crystal_density_meas' value 'not measured' was changed to '?'
- the value is perceived as not measured.

Automatic conversion script
Id: cif_fix_values 3105 2015-03-04 15:46:00Z robertas 
;
_cod_original_sg_symbol_H-M P212121
_cod_database_code 7116989

loop_
_symmetry_equiv_pos_as_xyz
'x, y, z'
'-x+1/2, -y, z+1/2'
'x+1/2, -y+1/2, -z'
'-x, y+1/2, -z+1/2'

loop_
_atom_site_label
_atom_site_type_symbol
_atom_site_fract_x
_atom_site_fract_y
_atom_site_fract_z
_atom_site_U_iso_or_equiv
_atom_site_adp_type
_atom_site_occupancy
_atom_site_symmetry_multiplicity
_atom_site_calc_flag
_atom_site_refinement_flags
_atom_site_disorder_assembly
_atom_site_disorder_group
P1 P 0.54326(5) 1.07774(4) 0.89799(4) 0.01608(14) Uani 1 1 d . . .
P2 P 0.85898(5) 0.87288(4) 0.89990(4) 0.01720(15) Uani 1 1 d . . .
O1 O 0.44757(16) 1.12823(11) 0.86297(10) 0.0202(4) Uani 1 1 d . . .
O4 O 0.8980(2) 0.94178(16) 0.69910(13) 0.0423(6) Uani 1 1 d . . .
O3 O 1.0843(2) 0.93125(15) 0.67607(14) 0.0438(6) Uani 1 1 d . . .
O2 O 0.86665(16) 0.88302(12) 0.98356(10) 0.0249(4) Uani 1 1 d . . .
N1 N 1.0012(2) 0.95928(17) 0.71282(15) 0.0319(6) Uani 1 1 d . . .
C19 C 0.6229(2) 1.01758(15) 0.82593(14) 0.0167(5) Uani 1 1 d . . .
C20 C 0.7332(2) 0.99839(15) 0.83729(13) 0.0176(5) Uani 1 1 d . . .
C21 C 0.8407(2) 0.97271(16) 0.85022(14) 0.0176(5) Uani 1 1 d . . .
C34 C 0.9486(2) 1.02525(15) 0.83854(15) 0.0209(5) Uani 1 1 d . . .
C35 C 0.9790(2) 1.07990(16) 0.89657(17) 0.0267(6) Uani 1 1 d . . .
H35 H 0.9291 1.0860 0.9382 0.032 Uiso 1 1 calc R . .
C36 C 1.0842(3) 1.12619(19) 0.8931(2) 0.0337(7) Uani 1 1 d . . .
H36 H 1.1032 1.1633 0.9320 0.040 Uiso 1 1 calc R . .
C37 C 1.1597(3) 1.1165(2) 0.83184(18) 0.0356(7) Uani 1 1 d . . .
H37 H 1.2287 1.1481 0.8292 0.043 Uiso 1 1 calc R . .
C38 C 1.1333(3) 1.06063(18) 0.77504(19) 0.0313(7) Uani 1 1 d . . .
H38 H 1.1868 1.0514 0.7358 0.038 Uiso 1 1 calc R . .
C39 C 1.0258(2) 1.01750(17) 0.77640(16) 0.0240(6) Uani 1 1 d . . .
C22 C 0.7361(2) 0.81006(16) 0.86878(14) 0.0185(5) Uani 1 1 d . . .
C23 C 0.7046(2) 0.80324(16) 0.79266(15) 0.0207(5) Uani 1 1 d . . .
H23 H 0.7451 0.8339 0.7560 0.025 Uiso 1 1 calc R . .
C24 C 0.6129(2) 0.75091(17) 0.77128(17) 0.0250(6) Uani 1 1 d . . .
H24 H 0.5925 0.7456 0.7203 0.030 Uiso 1 1 calc R . .
C25 C 0.5514(3) 0.70644(17) 0.82640(17) 0.0285(6) Uani 1 1 d . . .
H25 H 0.4910 0.6703 0.8120 0.034 Uiso 1 1 calc R . .
C26 C 0.5792(2) 0.71535(17) 0.90245(19) 0.0291(6) Uani 1 1 d . . .
H26 H 0.5349 0.6876 0.9392 0.035 Uiso 1 1 calc R . .
C27 C 0.6731(2) 0.76573(16) 0.92391(16) 0.0220(5) Uani 1 1 d . . .
H27 H 0.6941 0.7700 0.9749 0.026 Uiso 1 1 calc R . .
C28 C 0.9936(2) 0.82837(17) 0.86076(15) 0.0211(5) Uani 1 1 d . . .
C33 C 1.0990(2) 0.85092(18) 0.89643(17) 0.0271(6) Uani 1 1 d . . .
H33 H 1.0981 0.8880 0.9372 0.033 Uiso 1 1 calc R . .
C32 C 1.2051(3) 0.8179(2) 0.87101(17) 0.0332(7) Uani 1 1 d . . .
H32 H 1.2752 0.8331 0.8948 0.040 Uiso 1 1 calc R . .
C31 C 1.2074(3) 0.7628(2) 0.81082(17) 0.0351(7) Uani 1 1 d . . .
H31 H 1.2787 0.7402 0.7946 0.042 Uiso 1 1 calc R . .
C30 C 1.1032(3) 0.74118(19) 0.77447(17) 0.0298(6) Uani 1 1 d . . .
H30 H 1.1048 0.7048 0.7332 0.036 Uiso 1 1 calc R . .
C29 C 0.9970(2) 0.77374(17) 0.79961(16) 0.0239(6) Uani 1 1 d . . .
H29 H 0.9273 0.7588 0.7752 0.029 Uiso 1 1 calc R . .
C18 C 0.6054(2) 1.00514(16) 0.68649(15) 0.0226(5) Uani 1 1 d . . .
H18 H 0.6780 1.0323 0.6836 0.027 Uiso 1 1 calc R . .
C17 C 0.5479(3) 0.97887(19) 0.61438(16) 0.0321(7) Uani 1 1 d . . .
H17A H 0.5314 1.0282 0.5839 0.039 Uiso 1 1 calc R . .
H17B H 0.6018 0.9436 0.5859 0.039 Uiso 1 1 calc R . .
C16 C 0.4390(6) 0.9335(5) 0.6271(2) 0.131(3) Uani 1 1 d . . .
H16A H 0.3822 0.9561 0.5913 0.158 Uiso 1 1 calc R . .
H16B H 0.4540 0.8761 0.6115 0.158 Uiso 1 1 calc R . .
C15 C 0.3847(3) 0.9290(4) 0.6921(2) 0.087(2) Uani 1 1 d . . .
H15A H 0.3554 0.8720 0.6966 0.104 Uiso 1 1 calc R . .
H15B H 0.3158 0.9649 0.6882 0.104 Uiso 1 1 calc R . .
C14 C 0.4426(2) 0.94953(19) 0.76591(16) 0.0268(6) Uani 1 1 d . . .
H14A H 0.3910 0.9858 0.7952 0.032 Uiso 1 1 calc R . .
H14B H 0.4542 0.8983 0.7947 0.032 Uiso 1 1 calc R . .
C13 C 0.5586(2) 0.99190(15) 0.75526(14) 0.0179(5) Uani 1 1 d . . .
C1 C 0.4894(2) 1.00347(16) 0.96706(14) 0.0194(5) Uani 1 1 d . . .
C6 C 0.5631(3) 0.94825(17) 1.00559(15) 0.0249(6) Uani 1 1 d . . .
H6 H 0.6440 0.9490 0.9963 0.030 Uiso 1 1 calc R . .
C5 C 0.5168(3) 0.89240(18) 1.05751(17) 0.0314(7) Uani 1 1 d . . .
H5 H 0.5664 0.8559 1.0836 0.038 Uiso 1 1 calc R . .
C4 C 0.3963(3) 0.89076(18) 1.07070(17) 0.0329(7) Uani 1 1 d . . .
H4 H 0.3651 0.8529 1.1056 0.040 Uiso 1 1 calc R . .
C3 C 0.3225(3) 0.9448(2) 1.03253(16) 0.0339(7) Uani 1 1 d . . .
H3 H 0.2416 0.9430 1.0414 0.041 Uiso 1 1 calc R . .
C2 C 0.3683(3) 1.00191(19) 0.98086(15) 0.0277(6) Uani 1 1 d . . .
H2 H 0.3185 1.0390 0.9556 0.033 Uiso 1 1 calc R . .
C7 C 0.6535(2) 1.14202(15) 0.94351(15) 0.0189(5) Uani 1 1 d . . .
C12 C 0.7096(2) 1.20205(17) 0.89925(16) 0.0256(6) Uani 1 1 d . . .
H12 H 0.6923 1.2056 0.8477 0.031 Uiso 1 1 calc R . .
C11 C 0.7912(3) 1.25680(18) 0.93087(19) 0.0312(7) Uani 1 1 d . . .
H11 H 0.8284 1.2969 0.9008 0.037 Uiso 1 1 calc R . .
C10 C 0.8165(3) 1.25111(19) 1.00758(19) 0.0303(7) Uani 1 1 d . . .
H10 H 0.8721 1.2869 1.0290 0.036 Uiso 1 1 calc R . .
C9 C 0.7602(3) 1.19301(18) 1.05252(17) 0.0299(6) Uani 1 1 d . . .
H9 H 0.7772 1.1903 1.1042 0.036 Uiso 1 1 calc R . .
C8 C 0.6775(2) 1.13802(18) 1.02101(15) 0.0247(6) Uani 1 1 d . . .
H8 H 0.6389 1.0991 1.0515 0.030 Uiso 1 1 calc R . .

loop_
_atom_site_aniso_label
_atom_site_aniso_U_11
_atom_site_aniso_U_22
_atom_site_aniso_U_33
_atom_site_aniso_U_23
_atom_site_aniso_U_13
_atom_site_aniso_U_12
P1 0.0163(3) 0.0153(3) 0.0167(3) 0.0001(2) 0.0002(3) 0.0002(2)
P2 0.0151(3) 0.0189(3) 0.0176(3) 0.0023(3) -0.0017(3) -0.0001(2)
O1 0.0193(9) 0.0189(8) 0.0224(9) -0.0002(7) -0.0006(7) 0.0026(8)
O4 0.0331(12) 0.0586(15) 0.0352(12) -0.0066(11) 0.0008(10) -0.0097(11)
O3 0.0403(13) 0.0420(13) 0.0491(14) -0.0034(11) 0.0145(11) 0.0057(11)
O2 0.0243(9) 0.0298(10) 0.0205(9) 0.0027(8) -0.0028(8) -0.0016(8)
N1 0.0302(14) 0.0327(13) 0.0327(13) 0.0059(11) 0.0045(11) 0.0002(11)
C19 0.0162(12) 0.0152(11) 0.0188(12) 0.0024(9) 0.0015(10) -0.0004(9)
C20 0.0254(13) 0.0138(11) 0.0135(11) -0.0002(9) 0.0017(10) -0.0029(11)
C21 0.0173(13) 0.0166(12) 0.0190(12) 0.0000(9) -0.0008(10) -0.0011(10)
C34 0.0173(12) 0.0180(12) 0.0275(13) 0.0066(10) -0.0072(11) -0.0003(10)
C35 0.0245(13) 0.0218(13) 0.0339(14) 0.0000(12) -0.0054(12) -0.0014(11)
C36 0.0268(14) 0.0272(14) 0.0472(18) 0.0043(15) -0.0123(14) -0.0074(12)
C37 0.0233(14) 0.0431(18) 0.0403(17) 0.0175(15) -0.0084(13) -0.0123(13)
C38 0.0198(13) 0.0305(15) 0.0436(17) 0.0105(13) 0.0060(12) 0.0004(12)
C39 0.0216(13) 0.0235(13) 0.0271(13) 0.0074(11) -0.0026(11) -0.0020(11)
C22 0.0173(12) 0.0147(12) 0.0234(13) -0.0019(9) 0.0014(10) 0.0005(10)
C23 0.0195(13) 0.0179(12) 0.0246(13) -0.0001(10) 0.0017(11) 0.0017(10)
C24 0.0232(14) 0.0223(13) 0.0294(15) -0.0075(11) -0.0054(11) -0.0001(11)
C25 0.0215(13) 0.0183(13) 0.0457(17) -0.0053(12) -0.0010(13) -0.0033(11)
C26 0.0245(13) 0.0198(13) 0.0430(16) 0.0072(13) 0.0066(13) -0.0029(11)
C27 0.0224(13) 0.0171(12) 0.0265(13) 0.0037(10) 0.0010(11) 0.0008(10)
C28 0.0164(12) 0.0234(13) 0.0234(13) 0.0089(11) 0.0012(10) 0.0025(10)
C33 0.0208(13) 0.0368(15) 0.0239(13) 0.0043(12) -0.0014(11) 0.0001(11)
C32 0.0158(13) 0.052(2) 0.0314(15) 0.0051(14) -0.0026(11) -0.0021(13)
C31 0.0213(14) 0.054(2) 0.0300(16) 0.0058(14) 0.0051(12) 0.0100(14)
C30 0.0291(15) 0.0328(15) 0.0274(15) 0.0014(12) 0.0053(12) 0.0052(12)
C29 0.0196(13) 0.0259(14) 0.0262(14) 0.0059(11) 0.0002(10) -0.0003(11)
C18 0.0256(13) 0.0189(12) 0.0234(13) 0.0021(10) 0.0007(11) 0.0030(11)
C17 0.0441(17) 0.0314(15) 0.0209(14) -0.0048(11) -0.0060(13) 0.0087(13)
C16 0.157(6) 0.208(7) 0.029(2) 0.035(3) -0.040(3) -0.153(6)
C15 0.0273(18) 0.186(6) 0.047(2) -0.056(3) 0.0039(17) -0.038(3)
C14 0.0187(13) 0.0336(14) 0.0280(14) -0.0071(12) -0.0011(11) -0.0036(12)
C13 0.0177(12) 0.0151(11) 0.0208(12) -0.0021(9) -0.0014(10) 0.0049(10)
C1 0.0264(13) 0.0153(12) 0.0166(11) -0.0013(10) 0.0038(10) -0.0035(10)
C6 0.0291(14) 0.0210(13) 0.0244(13) 0.0002(11) 0.0053(11) 0.0037(11)
C5 0.0496(18) 0.0186(13) 0.0261(14) 0.0017(11) 0.0051(13) 0.0036(12)
C4 0.0499(18) 0.0263(15) 0.0226(14) 0.0008(11) 0.0067(13) -0.0167(14)
C3 0.0318(16) 0.0438(18) 0.0262(14) -0.0003(13) 0.0025(12) -0.0168(14)
C2 0.0259(14) 0.0341(15) 0.0231(13) 0.0012(12) -0.0032(12) -0.0076(13)
C7 0.0182(12) 0.0139(12) 0.0245(13) -0.0022(10) 0.0000(10) 0.0032(10)
C12 0.0279(14) 0.0258(13) 0.0231(13) 0.0004(12) -0.0023(12) -0.0030(11)
C11 0.0296(15) 0.0216(14) 0.0424(17) -0.0014(12) 0.0022(13) -0.0043(12)
C10 0.0257(14) 0.0218(13) 0.0435(17) -0.0129(12) -0.0055(13) 0.0013(12)
C9 0.0335(15) 0.0281(15) 0.0282(14) -0.0084(12) -0.0109(13) 0.0073(13)
C8 0.0273(14) 0.0249(14) 0.0220(13) -0.0011(11) -0.0043(11) 0.0023(11)

loop_
_atom_type_symbol
_atom_type_description
_atom_type_scat_dispersion_real
_atom_type_scat_dispersion_imag
_atom_type_scat_source
C C 0.0033 0.0016 'International Tables Vol C Tables 4.2.6.8 and 6.1.1.4'
H H 0.0000 0.0000 'International Tables Vol C Tables 4.2.6.8 and 6.1.1.4'
N N 0.0061 0.0033 'International Tables Vol C Tables 4.2.6.8 and 6.1.1.4'
O O 0.0106 0.0060 'International Tables Vol C Tables 4.2.6.8 and 6.1.1.4'
P P 0.1023 0.0942 'International Tables Vol C Tables 4.2.6.8 and 6.1.1.4'

loop_
_geom_angle_atom_site_label_1
_geom_angle_atom_site_label_2
_geom_angle_atom_site_label_3
_geom_angle
_geom_angle_site_symmetry_1
_geom_angle_site_symmetry_3
O1 P1 C1 112.90(12) . .
O1 P1 C7 112.47(11) . .
C1 P1 C7 107.95(12) . .
O1 P1 C19 110.92(11) . .
C1 P1 C19 106.85(11) . .
C7 P1 C19 105.31(11) . .
O2 P2 C22 114.07(12) . .
O2 P2 C28 111.68(12) . .
C22 P2 C28 108.44(12) . .
O2 P2 C21 112.73(11) . .
C22 P2 C21 104.56(12) . .
C28 P2 C21 104.70(12) . .
O3 N1 O4 123.0(3) . .
O3 N1 C39 118.9(3) . .
O4 N1 C39 118.1(2) . .
C20 C19 C13 122.0(2) . .
C20 C19 P1 119.4(2) . .
C13 C19 P1 118.61(18) . .
C19 C20 C21 175.1(3) . .
C20 C21 C34 124.3(2) . .
C20 C21 P2 117.54(19) . .
C34 C21 P2 117.43(18) . .
C35 C34 C39 118.3(2) . .
C35 C34 C21 117.0(2) . .
C39 C34 C21 124.5(2) . .
C34 C35 C36 120.6(3) . .
C34 C35 H35 119.7 . .
C36 C35 H35 119.7 . .
C37 C36 C35 120.0(3) . .
C37 C36 H36 120.0 . .
C35 C36 H36 120.0 . .
C38 C37 C36 120.3(3) . .
C38 C37 H37 119.8 . .
C36 C37 H37 119.8 . .
C37 C38 C39 119.8(3) . .
C37 C38 H38 120.1 . .
C39 C38 H38 120.1 . .
C38 C39 C34 120.8(3) . .
C38 C39 N1 117.3(3) . .
C34 C39 N1 121.8(2) . .
C23 C22 C27 119.9(2) . .
C23 C22 P2 122.4(2) . .
C27 C22 P2 117.7(2) . .
C24 C23 C22 120.1(2) . .
C24 C23 H23 119.9 . .
C22 C23 H23 119.9 . .
C23 C24 C25 119.6(3) . .
C23 C24 H24 120.2 . .
C25 C24 H24 120.2 . .
C26 C25 C24 120.7(3) . .
C26 C25 H25 119.7 . .
C24 C25 H25 119.7 . .
C25 C26 C27 119.9(3) . .
C25 C26 H26 120.1 . .
C27 C26 H26 120.1 . .
C26 C27 C22 119.8(3) . .
C26 C27 H27 120.1 . .
C22 C27 H27 120.1 . .
C29 C28 C33 119.2(3) . .
C29 C28 P2 124.3(2) . .
C33 C28 P2 116.5(2) . .
C32 C33 C28 119.9(3) . .
C32 C33 H33 120.0 . .
C28 C33 H33 120.0 . .
C31 C32 C33 120.5(3) . .
C31 C32 H32 119.8 . .
C33 C32 H32 119.8 . .
C32 C31 C30 119.9(3) . .
C32 C31 H31 120.1 . .
C30 C31 H31 120.1 . .
C29 C30 C31 120.0(3) . .
C29 C30 H30 120.0 . .
C31 C30 H30 120.0 . .
C30 C29 C28 120.6(3) . .
C30 C29 H29 119.7 . .
C28 C29 H29 119.7 . .
C13 C18 C17 123.6(3) . .
C13 C18 H18 118.2 . .
C17 C18 H18 118.2 . .
C16 C17 C18 112.5(3) . .
C16 C17 H17A 109.1 . .
C18 C17 H17A 109.1 . .
C16 C17 H17B 109.1 . .
C18 C17 H17B 109.1 . .
H17A C17 H17B 107.8 . .
C15 C16 C17 124.6(4) . .
C15 C16 H16A 106.2 . .
C17 C16 H16A 106.2 . .
C15 C16 H16B 106.2 . .
C17 C16 H16B 106.2 . .
H16A C16 H16B 106.4 . .
C16 C15 C14 123.0(3) . .
C16 C15 H15A 106.6 . .
C14 C15 H15A 106.6 . .
C16 C15 H15B 106.6 . .
C14 C15 H15B 106.6 . .
H15A C15 H15B 106.5 . .
C13 C14 C15 112.2(3) . .
C13 C14 H14A 109.2 . .
C15 C14 H14A 109.2 . .
C13 C14 H14B 109.2 . .
C15 C14 H14B 109.2 . .
H14A C14 H14B 107.9 . .
C18 C13 C14 122.4(2) . .
C18 C13 C19 121.0(2) . .
C14 C13 C19 116.7(2) . .
C6 C1 C2 119.7(2) . .
C6 C1 P1 122.8(2) . .
C2 C1 P1 117.5(2) . .
C5 C6 C1 120.2(3) . .
C5 C6 H6 119.9 . .
C1 C6 H6 119.9 . .
C6 C5 C4 119.9(3) . .
C6 C5 H5 120.1 . .
C4 C5 H5 120.1 . .
C3 C4 C5 120.4(3) . .
C3 C4 H4 119.8 . .
C5 C4 H4 119.8 . .
C4 C3 C2 120.2(3) . .
C4 C3 H3 119.9 . .
C2 C3 H3 119.9 . .
C3 C2 C1 119.6(3) . .
C3 C2 H2 120.2 . .
C1 C2 H2 120.2 . .
C12 C7 C8 119.5(2) . .
C12 C7 P1 117.4(2) . .
C8 C7 P1 123.0(2) . .
C11 C12 C7 120.9(3) . .
C11 C12 H12 119.5 . .
C7 C12 H12 119.5 . .
C10 C11 C12 119.2(3) . .
C10 C11 H11 120.4 . .
C12 C11 H11 120.4 . .
C9 C10 C11 120.6(3) . .
C9 C10 H10 119.7 . .
C11 C10 H10 119.7 . .
C10 C9 C8 120.3(3) . .
C10 C9 H9 119.8 . .
C8 C9 H9 119.8 . .
C7 C8 C9 119.4(3) . .
C7 C8 H8 120.3 . .
C9 C8 H8 120.3 . .

loop_
_geom_bond_atom_site_label_1
_geom_bond_atom_site_label_2
_geom_bond_distance
_geom_bond_site_symmetry_2
P1 O1 1.4838(19) .
P1 C1 1.803(3) .
P1 C7 1.803(3) .
P1 C19 1.828(3) .
P2 O2 1.4831(19) .
P2 C22 1.800(3) .
P2 C28 1.818(3) .
P2 C21 1.827(3) .
O4 N1 1.226(3) .
O3 N1 1.226(3) .
N1 C39 1.480(4) .
C19 C20 1.301(4) .
C19 C13 1.498(3) .
C20 C21 1.305(4) .
C21 C34 1.496(3) .
C34 C35 1.385(4) .
C34 C39 1.405(4) .
C35 C36 1.403(4) .
C35 H35 0.9300 .
C36 C37 1.385(5) .
C36 H36 0.9300 .
C37 C38 1.372(5) .
C37 H37 0.9300 .
C38 C39 1.399(4) .
C38 H38 0.9300 .
C22 C23 1.390(4) .
C22 C27 1.396(4) .
C23 C24 1.384(4) .
C23 H23 0.9300 .
C24 C25 1.388(4) .
C24 H24 0.9300 .
C25 C26 1.382(4) .
C25 H25 0.9300 .
C26 C27 1.385(4) .
C26 H26 0.9300 .
C27 H27 0.9300 .
C28 C29 1.385(4) .
C28 C33 1.396(4) .
C33 C32 1.385(4) .
C33 H33 0.9300 .
C32 C31 1.376(5) .
C32 H32 0.9300 .
C31 C30 1.385(4) .
C31 H31 0.9300 .
C30 C29 1.383(4) .
C30 H30 0.9300 .
C29 H29 0.9300 .
C18 C13 1.338(4) .
C18 C17 1.487(4) .
C18 H18 0.9300 .
C17 C16 1.447(6) .
C17 H17A 0.9700 .
C17 H17B 0.9700 .
C16 C15 1.301(6) .
C16 H16A 0.9700 .
C16 H16B 0.9700 .
C15 C14 1.491(4) .
C15 H15A 0.9700 .
C15 H15B 0.9700 .
C14 C13 1.489(4) .
C14 H14A 0.9700 .
C14 H14B 0.9700 .
C1 C6 1.390(4) .
C1 C2 1.393(4) .
C6 C5 1.379(4) .
C6 H6 0.9300 .
C5 C4 1.384(5) .
C5 H5 0.9300 .
C4 C3 1.375(5) .
C4 H4 0.9300 .
C3 C2 1.387(4) .
C3 H3 0.9300 .
C2 H2 0.9300 .
C7 C12 1.388(4) .
C7 C8 1.392(4) .
C12 C11 1.387(4) .
C12 H12 0.9300 .
C11 C10 1.382(5) .
C11 H11 0.9300 .
C10 C9 1.375(5) .
C10 H10 0.9300 .
C9 C8 1.397(4) .
C9 H9 0.9300 .
C8 H8 0.9300 .

loop_
_geom_torsion_atom_site_label_1
_geom_torsion_atom_site_label_2
_geom_torsion_atom_site_label_3
_geom_torsion_atom_site_label_4
_geom_torsion
_geom_torsion_site_symmetry_1
_geom_torsion_site_symmetry_2
_geom_torsion_site_symmetry_3
_geom_torsion_site_symmetry_4
O1 P1 C19 C20 151.8(2) . . . .
C1 P1 C19 C20 -84.8(2) . . . .
C7 P1 C19 C20 29.8(2) . . . .
O1 P1 C19 C13 -28.2(2) . . . .
C1 P1 C19 C13 95.2(2) . . . .
C7 P1 C19 C13 -150.13(19) . . . .
C13 C19 C20 C21 -78(3) . . . .
P1 C19 C20 C21 102(3) . . . .
C19 C20 C21 C34 177(100) . . . .
C19 C20 C21 P2 -13(3) . . . .
O2 P2 C21 C20 -91.0(2) . . . .
C22 P2 C21 C20 33.4(2) . . . .
C28 P2 C21 C20 147.4(2) . . . .
O2 P2 C21 C34 79.4(2) . . . .
C22 P2 C21 C34 -156.1(2) . . . .
C28 P2 C21 C34 -42.2(2) . . . .
C20 C21 C34 C35 82.8(3) . . . .
P2 C21 C34 C35 -87.0(3) . . . .
C20 C21 C34 C39 -103.0(3) . . . .
P2 C21 C34 C39 87.2(3) . . . .
C39 C34 C35 C36 0.0(4) . . . .
C21 C34 C35 C36 174.5(2) . . . .
C34 C35 C36 C37 -0.9(4) . . . .
C35 C36 C37 C38 -1.3(4) . . . .
C36 C37 C38 C39 4.4(4) . . . .
C37 C38 C39 C34 -5.5(4) . . . .
C37 C38 C39 N1 178.8(3) . . . .
C35 C34 C39 C38 3.2(4) . . . .
C21 C34 C39 C38 -170.9(2) . . . .
C35 C34 C39 N1 178.7(2) . . . .
C21 C34 C39 N1 4.6(4) . . . .
O3 N1 C39 C38 22.3(4) . . . .
O4 N1 C39 C38 -157.2(3) . . . .
O3 N1 C39 C34 -153.4(3) . . . .
O4 N1 C39 C34 27.1(4) . . . .
O2 P2 C22 C23 170.7(2) . . . .
C28 P2 C22 C23 -64.2(2) . . . .
C21 P2 C22 C23 47.1(2) . . . .
O2 P2 C22 C27 -10.7(2) . . . .
C28 P2 C22 C27 114.4(2) . . . .
C21 P2 C22 C27 -134.3(2) . . . .
C27 C22 C23 C24 -1.7(4) . . . .
P2 C22 C23 C24 176.9(2) . . . .
C22 C23 C24 C25 1.1(4) . . . .
C23 C24 C25 C26 1.5(4) . . . .
C24 C25 C26 C27 -3.4(4) . . . .
C25 C26 C27 C22 2.7(4) . . . .
C23 C22 C27 C26 -0.2(4) . . . .
P2 C22 C27 C26 -178.8(2) . . . .
O2 P2 C28 C29 145.1(2) . . . .
C22 P2 C28 C29 18.6(3) . . . .
C21 P2 C28 C29 -92.6(2) . . . .
O2 P2 C28 C33 -34.0(2) . . . .
C22 P2 C28 C33 -160.5(2) . . . .
C21 P2 C28 C33 88.3(2) . . . .
C29 C28 C33 C32 -0.7(4) . . . .
P2 C28 C33 C32 178.4(2) . . . .
C28 C33 C32 C31 -0.1(5) . . . .
C33 C32 C31 C30 1.1(5) . . . .
C32 C31 C30 C29 -1.2(5) . . . .
C31 C30 C29 C28 0.4(4) . . . .
C33 C28 C29 C30 0.6(4) . . . .
P2 C28 C29 C30 -178.5(2) . . . .
C13 C18 C17 C16 -3.1(6) . . . .
C18 C17 C16 C15 12.1(10) . . . .
C17 C16 C15 C14 -17.3(13) . . . .
C16 C15 C14 C13 11.8(9) . . . .
C17 C18 C13 C14 -0.4(4) . . . .
C17 C18 C13 C19 178.1(2) . . . .
C15 C14 C13 C18 -3.1(5) . . . .
C15 C14 C13 C19 178.3(3) . . . .
C20 C19 C13 C18 -49.0(4) . . . .
P1 C19 C13 C18 131.0(2) . . . .
C20 C19 C13 C14 129.6(3) . . . .
P1 C19 C13 C14 -50.4(3) . . . .
O1 P1 C1 C6 178.4(2) . . . .
C7 P1 C1 C6 -56.6(2) . . . .
C19 P1 C1 C6 56.2(2) . . . .
O1 P1 C1 C2 -0.9(2) . . . .
C7 P1 C1 C2 124.0(2) . . . .
C19 P1 C1 C2 -123.1(2) . . . .
C2 C1 C6 C5 -0.3(4) . . . .
P1 C1 C6 C5 -179.6(2) . . . .
C1 C6 C5 C4 0.7(4) . . . .
C6 C5 C4 C3 -0.3(5) . . . .
C5 C4 C3 C2 -0.5(5) . . . .
C4 C3 C2 C1 0.9(4) . . . .
C6 C1 C2 C3 -0.5(4) . . . .
P1 C1 C2 C3 178.8(2) . . . .
O1 P1 C7 C12 -56.9(2) . . . .
C1 P1 C7 C12 177.9(2) . . . .
C19 P1 C7 C12 64.0(2) . . . .
O1 P1 C7 C8 118.2(2) . . . .
C1 P1 C7 C8 -7.0(2) . . . .
C19 P1 C7 C8 -120.9(2) . . . .
C8 C7 C12 C11 1.5(4) . . . .
P1 C7 C12 C11 176.7(2) . . . .
C7 C12 C11 C10 0.0(4) . . . .
C12 C11 C10 C9 -1.1(4) . . . .
C11 C10 C9 C8 0.8(4) . . . .
C12 C7 C8 C9 -1.8(4) . . . .
P1 C7 C8 C9 -176.7(2) . . . .
C10 C9 C8 C7 0.6(4) . . . .
